data_1515738
loop_
_publ_author_name
'Ayitou, Anoklase Jean-Luc'
'Vallavoju, Nandini'
'Ugrinov, Angel'
'Sivaguru, J.'

_publ_section_title
;
 Enantiospecific 6\p-photocyclization of atropisomeric \a-substituted
 acrylanilides in the solid-state: role of crystalline confinement on
 enantiospecificity.
;
_journal_issue 9
_journal_name_full
'Photochemical &amp; photobiological sciences : Official journal of the European Photochemistry Association and the European Society for Photobiology'
_journal_page_first 1380
_journal_page_last 1383
_journal_paper_doi 10.1039/c1pp05057e
_journal_volume 10
_journal_year 2011
_chemical_absolute_configuration ad
_chemical_formula_moiety 'C20 H29 N O'
_chemical_formula_sum 'C20 H29 N O'
_chemical_formula_weight 299.44
_chemical_name_systematic
;
?
;
_space_group_IT_number 19
_space_group_name_Hall 'P 2ac 2ab'
_symmetry_cell_setting orthorhombic
_symmetry_space_group_name_Hall 'P 2ac 2ab'
_symmetry_space_group_name_H-M 'P 21 21 21'
_atom_sites_solution_hydrogens geom
_atom_sites_solution_primary direct
_atom_sites_solution_secondary difmap
_audit_creation_method SHELXL-97
_cell_angle_alpha 90.00
_cell_angle_beta 90.00
_cell_angle_gamma 90.00
_cell_formula_units_Z 4
_cell_length_a 8.7688(10)
_cell_length_b 11.3647(14)
_cell_length_c 17.512(2)
_cell_measurement_reflns_used 9963
_cell_measurement_temperature 100(2)
_cell_measurement_theta_max 66.24
_cell_measurement_theta_min 4.64
_cell_volume 1745.2(4)
_computing_cell_refinement 'Bruker SAINT'
_computing_data_collection 'Bruker APEX2'
_computing_data_reduction 'Bruker SAINT'
_computing_molecular_graphics 'Bruker SHELXTL'
_computing_publication_material 'Bruker SHELXTL'
_computing_structure_refinement 'SHELXL-97 (Sheldrick, 2008)'
_computing_structure_solution 'SHELXS-97 (Sheldrick, 2008)'
_diffrn_ambient_temperature 100(2)
_diffrn_measured_fraction_theta_full 0.985
_diffrn_measured_fraction_theta_max 0.985
_diffrn_measurement_device_type 'Bruker APEX-II CCD'
_diffrn_measurement_method '\f and \w scans'
_diffrn_radiation_monochromator graphite
_diffrn_radiation_source 'fine-focus sealed tube'
_diffrn_radiation_type CuK\a
_diffrn_radiation_wavelength 1.54178
_diffrn_reflns_av_R_equivalents 0.0190
_diffrn_reflns_av_sigmaI/netI 0.0150
_diffrn_reflns_limit_h_max 9
_diffrn_reflns_limit_h_min -10
_diffrn_reflns_limit_k_max 13
_diffrn_reflns_limit_k_min -13
_diffrn_reflns_limit_l_max 20
_diffrn_reflns_limit_l_min -19
_diffrn_reflns_number 13484
_diffrn_reflns_theta_full 66.63
_diffrn_reflns_theta_max 66.63
_diffrn_reflns_theta_min 4.64
_exptl_absorpt_coefficient_mu 0.526
_exptl_absorpt_correction_T_max 0.7528
_exptl_absorpt_correction_T_min 0.6992
_exptl_absorpt_correction_type multi-scan
_exptl_absorpt_process_details 'Acta Cryst (1995). A51, 33-38'
_exptl_crystal_colour colourless
_exptl_crystal_density_diffrn 1.140
_exptl_crystal_density_method 'not measured'
_exptl_crystal_description plate
_exptl_crystal_F_000 656
_exptl_crystal_size_max 0.16
_exptl_crystal_size_mid 0.13
_exptl_crystal_size_min 0.09
_refine_diff_density_max 0.147
_refine_diff_density_min -0.149
_refine_diff_density_rms 0.033
_refine_ls_abs_structure_details 'Flack H D (1983), Acta Cryst. A39, 876-881'
_refine_ls_abs_structure_Flack 0.1(2)
_refine_ls_extinction_method none
_refine_ls_goodness_of_fit_ref 1.029
_refine_ls_hydrogen_treatment constr
_refine_ls_matrix_type full
_refine_ls_number_parameters 203
_refine_ls_number_reflns 3004
_refine_ls_number_restraints 0
_refine_ls_restrained_S_all 1.029
_refine_ls_R_factor_all 0.0266
_refine_ls_R_factor_gt 0.0261
_refine_ls_shift/su_max 0.001
_refine_ls_shift/su_mean 0.000
_refine_ls_structure_factor_coef Fsqd
_refine_ls_weighting_details 'calc w=1/[\s^2^(Fo^2^)+(0.0466P)^2^+0.2206P] where P=(Fo^2^+2Fc^2^)/3'
_refine_ls_weighting_scheme calc
_refine_ls_wR_factor_gt 0.0701
_refine_ls_wR_factor_ref 0.0705
_reflns_number_gt 2953
_reflns_number_total 3004
_reflns_threshold_expression >2sigma(I)
_cod_data_source_file c1pp05057e.txt
_cod_data_source_block (-)-1e_or_M-1e
_cod_depositor_comments
;
The following automatic conversions were performed:

'_symmetry_cell_setting' value 'Orthorhombic' changed to
'orthorhombic' according to
/usr/data/users/saulius/automatic-downloads/retrospective/RSC/lib/dictionaries/cif_core.dic
dictionary named 'cif_core.dic' version 2.4.2 from 2011-04-26.

Automatic conversion script
Id: cif_fix_values 2281 2013-09-26 08:29:07Z andrius 
;
_cod_original_sg_symbol_H-M P2(1)2(1)2(1)
_cod_database_code 1515738

loop_
_symmetry_equiv_pos_as_xyz
'x, y, z'
'x+1/2, -y+1/2, -z'
'-x, y+1/2, -z+1/2'
'-x+1/2, -y, z+1/2'

loop_
_atom_site_label
_atom_site_type_symbol
_atom_site_fract_x
_atom_site_fract_y
_atom_site_fract_z
_atom_site_U_iso_or_equiv
_atom_site_adp_type
_atom_site_occupancy
_atom_site_symmetry_multiplicity
_atom_site_calc_flag
_atom_site_refinement_flags
O1 O 0.07429(9) 0.16582(7) 0.78598(5) 0.02534(19) Uani 1 1 d .
N1 N 0.29747(10) 0.10673(8) 0.83753(5) 0.01766(19) Uani 1 1 d .
C1 C 0.37542(13) 0.38861(10) 1.00042(6) 0.0234(2) Uani 1 1 d .
H1A H 0.3498 0.4480 1.0398 0.028 Uiso 1 1 calc R
H1B H 0.4860 0.3945 0.9896 0.028 Uiso 1 1 calc R
C2 C 0.33902(13) 0.26580(10) 1.03080(6) 0.0218(2) Uani 1 1 d .
H2A H 0.2307 0.2626 1.0466 0.026 Uiso 1 1 calc R
H2B H 0.4027 0.2497 1.0763 0.026 Uiso 1 1 calc R
C3 C 0.36877(13) 0.17113(10) 0.97030(6) 0.0205(2) Uani 1 1 d .
H3A H 0.4789 0.1687 0.9580 0.025 Uiso 1 1 calc R
H3B H 0.3389 0.0931 0.9906 0.025 Uiso 1 1 calc R
C4 C 0.27772(12) 0.19767(9) 0.89812(6) 0.0180(2) Uani 1 1 d .
H4 H 0.1674 0.1981 0.9126 0.022 Uiso 1 1 calc R
C5 C 0.42876(12) 0.03014(10) 0.83990(6) 0.0186(2) Uani 1 1 d .
C6 C 0.42295(12) -0.08780(9) 0.86371(6) 0.0194(2) Uani 1 1 d .
C7 C 0.28386(13) -0.15768(10) 0.89381(6) 0.0220(2) Uani 1 1 d .
C8 C 0.24798(15) -0.25739(11) 0.83700(8) 0.0302(3) Uani 1 1 d .
H8A H 0.1596 -0.3021 0.8552 0.045 Uiso 1 1 calc R
H8B H 0.3363 -0.3098 0.8329 0.045 Uiso 1 1 calc R
H8C H 0.2252 -0.2236 0.7868 0.045 Uiso 1 1 calc R
C9 C 0.13633(14) -0.08842(11) 0.90592(7) 0.0269(3) Uani 1 1 d .
H9A H 0.0605 -0.1390 0.9307 0.040 Uiso 1 1 calc R
H9B H 0.0970 -0.0619 0.8565 0.040 Uiso 1 1 calc R
H9C H 0.1569 -0.0200 0.9384 0.040 Uiso 1 1 calc R
C10 C 0.32543(16) -0.21176(12) 0.97175(7) 0.0343(3) Uani 1 1 d .
H10A H 0.3497 -0.1488 1.0080 0.052 Uiso 1 1 calc R
H10B H 0.4142 -0.2634 0.9659 0.052 Uiso 1 1 calc R
H10C H 0.2389 -0.2575 0.9910 0.052 Uiso 1 1 calc R
C11 C 0.28589(14) 0.41436(10) 0.92789(7) 0.0245(2) Uani 1 1 d .
H11A H 0.3158 0.4924 0.9077 0.029 Uiso 1 1 calc R
H11B H 0.1756 0.4167 0.9398 0.029 Uiso 1 1 calc R
C12 C 0.31593(13) 0.32041(9) 0.86747(6) 0.0219(2) Uani 1 1 d .
H12A H 0.4245 0.3230 0.8521 0.026 Uiso 1 1 calc R
H12B H 0.2531 0.3368 0.8217 0.026 Uiso 1 1 calc R
C13 C 0.18908(12) 0.10374(9) 0.78214(6) 0.0195(2) Uani 1 1 d .
C14 C 0.20596(13) 0.02424(10) 0.71327(6) 0.0219(2) Uani 1 1 d .
C15 C 0.05993(14) -0.03269(11) 0.68805(7) 0.0291(3) Uani 1 1 d .
H15A H 0.0739 -0.0673 0.6373 0.044 Uiso 1 1 calc R
H15B H -0.0211 0.0266 0.6860 0.044 Uiso 1 1 calc R
H15C H 0.0317 -0.0945 0.7244 0.044 Uiso 1 1 calc R
C16 C 0.33325(15) 0.01622(11) 0.67306(6) 0.0281(3) Uani 1 1 d .
H16A H 0.3343 -0.0267 0.6265 0.034 Uiso 1 1 calc R
H16B H 0.4236 0.0534 0.6907 0.034 Uiso 1 1 calc R
C17 C 0.56722(13) 0.08153(10) 0.81890(6) 0.0217(2) Uani 1 1 d .
H17 H 0.5688 0.1624 0.8051 0.026 Uiso 1 1 calc R
C18 C 0.70162(13) 0.01867(11) 0.81754(6) 0.0247(3) Uani 1 1 d .
H18 H 0.7948 0.0553 0.8034 0.030 Uiso 1 1 calc R
C19 C 0.69712(13) -0.09948(11) 0.83733(6) 0.0260(3) Uani 1 1 d .
H19 H 0.7875 -0.1455 0.8356 0.031 Uiso 1 1 calc R
C20 C 0.56118(14) -0.14986(10) 0.85950(6) 0.0241(2) Uani 1 1 d .
H20 H 0.5610 -0.2310 0.8726 0.029 Uiso 1 1 calc R

loop_
_atom_site_aniso_label
_atom_site_aniso_U_11
_atom_site_aniso_U_22
_atom_site_aniso_U_33
_atom_site_aniso_U_23
_atom_site_aniso_U_13
_atom_site_aniso_U_12
O1 0.0227(4) 0.0250(4) 0.0284(4) -0.0051(3) -0.0054(3) 0.0047(3)
N1 0.0173(4) 0.0172(4) 0.0184(4) -0.0018(3) 0.0002(4) 0.0013(4)
C1 0.0248(6) 0.0234(6) 0.0222(5) -0.0049(4) -0.0006(4) -0.0016(5)
C2 0.0213(5) 0.0253(5) 0.0188(5) -0.0015(4) -0.0017(4) 0.0002(5)
C3 0.0215(5) 0.0211(5) 0.0189(5) 0.0010(4) -0.0011(4) 0.0007(4)
C4 0.0171(5) 0.0192(5) 0.0178(5) -0.0023(4) 0.0008(4) 0.0009(4)
C5 0.0173(5) 0.0228(5) 0.0158(5) -0.0026(4) -0.0010(4) 0.0017(4)
C6 0.0190(5) 0.0230(5) 0.0161(5) -0.0023(4) -0.0014(4) 0.0007(5)
C7 0.0236(6) 0.0193(5) 0.0231(5) 0.0013(4) 0.0024(5) 0.0004(4)
C8 0.0299(6) 0.0225(6) 0.0382(7) -0.0038(5) 0.0016(5) -0.0012(5)
C9 0.0238(6) 0.0226(6) 0.0344(6) 0.0013(5) 0.0077(5) -0.0027(5)
C10 0.0348(7) 0.0382(7) 0.0301(6) 0.0098(5) 0.0037(6) 0.0021(6)
C11 0.0300(6) 0.0191(5) 0.0244(5) -0.0012(4) -0.0008(5) 0.0001(5)
C12 0.0262(6) 0.0202(5) 0.0195(5) 0.0003(4) -0.0016(4) -0.0014(5)
C13 0.0193(5) 0.0176(5) 0.0215(5) 0.0002(4) -0.0016(4) -0.0003(4)
C14 0.0248(6) 0.0200(5) 0.0209(5) -0.0015(4) -0.0045(5) 0.0033(4)
C15 0.0257(6) 0.0317(6) 0.0300(6) -0.0098(5) -0.0055(5) 0.0023(5)
C16 0.0284(6) 0.0346(6) 0.0212(5) -0.0051(5) -0.0016(5) 0.0008(5)
C17 0.0222(5) 0.0245(5) 0.0183(5) -0.0018(4) 0.0006(4) -0.0017(5)
C18 0.0179(5) 0.0353(6) 0.0208(5) -0.0050(5) 0.0016(4) -0.0019(5)
C19 0.0188(5) 0.0356(6) 0.0235(5) -0.0067(5) -0.0030(5) 0.0084(5)
C20 0.0259(6) 0.0246(6) 0.0217(6) -0.0012(4) -0.0017(4) 0.0045(5)

loop_
_atom_type_symbol
_atom_type_description
_atom_type_scat_dispersion_real
_atom_type_scat_dispersion_imag
_atom_type_scat_source
C C 0.0181 0.0091 'International Tables Vol C Tables 4.2.6.8 and 6.1.1.4'
H H 0.0000 0.0000 'International Tables Vol C Tables 4.2.6.8 and 6.1.1.4'
N N 0.0311 0.0180 'International Tables Vol C Tables 4.2.6.8 and 6.1.1.4'
O O 0.0492 0.0322 'International Tables Vol C Tables 4.2.6.8 and 6.1.1.4'

loop_
_geom_angle_atom_site_label_1
_geom_angle_atom_site_label_2
_geom_angle_atom_site_label_3
_geom_angle
C13 N1 C5 124.29(8)
C13 N1 C4 116.37(8)
C5 N1 C4 119.34(8)
C11 C1 C2 111.01(9)
C11 C1 H1A 109.4
C2 C1 H1A 109.4
C11 C1 H1B 109.4
C2 C1 H1B 109.4
H1A C1 H1B 108.0
C1 C2 C3 111.42(9)
C1 C2 H2A 109.3
C3 C2 H2A 109.3
C1 C2 H2B 109.3
C3 C2 H2B 109.3
H2A C2 H2B 108.0
C4 C3 C2 110.19(9)
C4 C3 H3A 109.6
C2 C3 H3A 109.6
C4 C3 H3B 109.6
C2 C3 H3B 109.6
H3A C3 H3B 108.1
N1 C4 C3 113.07(8)
N1 C4 C12 110.88(8)
C3 C4 C12 110.85(9)
N1 C4 H4 107.2
C3 C4 H4 107.2
C12 C4 H4 107.2
C17 C5 C6 120.58(10)
C17 C5 N1 115.69(9)
C6 C5 N1 123.70(9)
C20 C6 C5 115.62(10)
C20 C6 C7 116.12(9)
C5 C6 C7 128.26(10)
C9 C7 C8 107.19(10)
C9 C7 C10 106.42(10)
C8 C7 C10 109.09(10)
C9 C7 C6 116.73(9)
C8 C7 C6 108.56(9)
C10 C7 C6 108.66(10)
C7 C8 H8A 109.5
C7 C8 H8B 109.5
H8A C8 H8B 109.5
C7 C8 H8C 109.5
H8A C8 H8C 109.5
H8B C8 H8C 109.5
C7 C9 H9A 109.5
C7 C9 H9B 109.5
H9A C9 H9B 109.5
C7 C9 H9C 109.5
H9A C9 H9C 109.5
H9B C9 H9C 109.5
C7 C10 H10A 109.5
C7 C10 H10B 109.5
H10A C10 H10B 109.5
C7 C10 H10C 109.5
H10A C10 H10C 109.5
H10B C10 H10C 109.5
C1 C11 C12 110.81(9)
C1 C11 H11A 109.5
C12 C11 H11A 109.5
C1 C11 H11B 109.5
C12 C11 H11B 109.5
H11A C11 H11B 108.1
C11 C12 C4 110.88(9)
C11 C12 H12A 109.5
C4 C12 H12A 109.5
C11 C12 H12B 109.5
C4 C12 H12B 109.5
H12A C12 H12B 108.1
O1 C13 N1 121.25(9)
O1 C13 C14 117.74(9)
N1 C13 C14 121.02(9)
C16 C14 C15 122.24(10)
C16 C14 C13 123.20(10)
C15 C14 C13 114.08(9)
C14 C15 H15A 109.5
C14 C15 H15B 109.5
H15A C15 H15B 109.5
C14 C15 H15C 109.5
H15A C15 H15C 109.5
H15B C15 H15C 109.5
C14 C16 H16A 120.0
C14 C16 H16B 120.0
H16A C16 H16B 120.0
C18 C17 C5 122.09(10)
C18 C17 H17 119.0
C5 C17 H17 119.0
C17 C18 C19 118.22(11)
C17 C18 H18 120.9
C19 C18 H18 120.9
C20 C19 C18 119.81(11)
C20 C19 H19 120.1
C18 C19 H19 120.1
C19 C20 C6 123.55(10)
C19 C20 H20 118.2
C6 C20 H20 118.2

loop_
_geom_bond_atom_site_label_1
_geom_bond_atom_site_label_2
_geom_bond_distance
O1 C13 1.2311(14)
N1 C13 1.3584(14)
N1 C5 1.4439(13)
N1 C4 1.4914(13)
C1 C11 1.5217(16)
C1 C2 1.5274(16)
C1 H1A 0.9900
C1 H1B 0.9900
C2 C3 1.5324(15)
C2 H2A 0.9900
C2 H2B 0.9900
C3 C4 1.5252(15)
C3 H3A 0.9900
C3 H3B 0.9900
C4 C12 1.5317(15)
C4 H4 1.0000
C5 C17 1.3965(16)
C5 C6 1.4046(15)
C6 C20 1.4043(16)
C6 C7 1.5479(15)
C7 C9 1.5291(16)
C7 C8 1.5404(16)
C7 C10 1.5407(16)
C8 H8A 0.9800
C8 H8B 0.9800
C8 H8C 0.9800
C9 H9A 0.9800
C9 H9B 0.9800
C9 H9C 0.9800
C10 H10A 0.9800
C10 H10B 0.9800
C10 H10C 0.9800
C11 C12 1.5260(15)
C11 H11A 0.9900
C11 H11B 0.9900
C12 H12A 0.9900
C12 H12B 0.9900
C13 C14 1.5142(14)
C14 C16 1.3229(17)
C14 C15 1.5011(16)
C15 H15A 0.9800
C15 H15B 0.9800
C15 H15C 0.9800
C16 H16A 0.9500
C16 H16B 0.9500
C17 C18 1.3784(16)
C17 H17 0.9500
C18 C19 1.3873(18)
C18 H18 0.9500
C19 C20 1.3782(18)
C19 H19 0.9500
C20 H20 0.9500
